data_4125708
loop_
_publ_author_name
'Saha, Subhankar'
'Desiraju, Gautam R.'

_publ_section_title
;
 Crystal Engineering of Hand-Twisted Helical Crystals.
;
_journal_issue 5
_journal_name_full 'Journal of the American Chemical Society'
_journal_page_first 1975
_journal_page_last 1983
_journal_paper_doi 10.1021/jacs.6b11835
_journal_volume 139
_journal_year 2017
_chemical_formula_sum 'C14 H9 Br F N O4'
_chemical_formula_weight 354.13
_chemical_name_systematic
;
 ?
;
_space_group_IT_number 19
_symmetry_cell_setting orthorhombic
_symmetry_space_group_name_Hall 'P 2ac 2ab'
_symmetry_space_group_name_H-M 'P 21 21 21'
_atom_sites_solution_hydrogens geom
_atom_sites_solution_primary direct
_atom_sites_solution_secondary difmap
_audit_creation_method SHELXL-97
_cell_angle_alpha 90.00
_cell_angle_beta 90.00
_cell_angle_gamma 90.00
_cell_formula_units_Z 4
_cell_length_a 3.878(6)
_cell_length_b 12.317(19)
_cell_length_c 28.60(5)
_cell_measurement_reflns_used 3761
_cell_measurement_temperature 150(2)
_cell_measurement_theta_max 33.5
_cell_measurement_theta_min 1.8
_cell_volume 1366(4)
_computing_cell_refinement
;
CrystalClear-SM Expert 2.0 rc14 (Rigaku, 2009)
;
_computing_data_collection
;
CrystalClear-SM Expert 2.0 rc14 (Rigaku, 2009)
;
_computing_data_reduction
;
CrystalClear-SM Expert 2.0 rc14 (Rigaku, 2009)
;
_computing_structure_refinement 'SHELXL-97 (Sheldrick, 2008)'
_computing_structure_solution 'SHELXL-97 (Sheldrick, 2008)'
_diffrn_ambient_temperature 150(2)
_diffrn_detector_area_resol_mean 13.6612
_diffrn_measured_fraction_theta_full 0.997
_diffrn_measured_fraction_theta_max 0.997
_diffrn_measurement_device
;
XtaLABmini: Fixed Chi 2 circle
;
_diffrn_measurement_device_type
;
Rigaku Mercury375R (2x2 bin mode)
;
_diffrn_measurement_method 'profile data from \w-scans'
_diffrn_radiation_monochromator graphite
_diffrn_radiation_source 'fine-focus sealed tube'
_diffrn_radiation_type MoK\a
_diffrn_radiation_wavelength 0.71073
_diffrn_reflns_av_R_equivalents 0.1149
_diffrn_reflns_av_sigmaI/netI 0.0775
_diffrn_reflns_limit_h_max 4
_diffrn_reflns_limit_h_min -4
_diffrn_reflns_limit_k_max 15
_diffrn_reflns_limit_k_min -15
_diffrn_reflns_limit_l_max 35
_diffrn_reflns_limit_l_min -35
_diffrn_reflns_number 10581
_diffrn_reflns_theta_full 25.98
_diffrn_reflns_theta_max 25.98
_diffrn_reflns_theta_min 1.42
_exptl_absorpt_coefficient_mu 3.036
_exptl_absorpt_correction_T_max 0.7121
_exptl_absorpt_correction_T_min 0.5294
_exptl_absorpt_correction_type multi-scan
_exptl_absorpt_process_details 'Jacobson, R. (1998) Private communication'
_exptl_crystal_colour Colourless
_exptl_crystal_density_diffrn 1.722
_exptl_crystal_density_method 'not measured'
_exptl_crystal_description Needle
_exptl_crystal_F_000 704
_exptl_crystal_size_max 0.24
_exptl_crystal_size_mid 0.13
_exptl_crystal_size_min 0.12
_refine_diff_density_max 0.775
_refine_diff_density_min -0.857
_refine_diff_density_rms 0.179
_refine_ls_abs_structure_details 'Flack H D (1983), Acta Cryst. A39, 876-881'
_refine_ls_abs_structure_Flack 0.00(2)
_refine_ls_extinction_method none
_refine_ls_goodness_of_fit_ref 1.128
_refine_ls_hydrogen_treatment mixed
_refine_ls_matrix_type full
_refine_ls_number_parameters 191
_refine_ls_number_reflns 2665
_refine_ls_number_restraints 0
_refine_ls_restrained_S_all 1.128
_refine_ls_R_factor_all 0.0663
_refine_ls_R_factor_gt 0.0554
_refine_ls_shift/su_max 0.014
_refine_ls_shift/su_mean 0.003
_refine_ls_structure_factor_coef Fsqd
_refine_ls_weighting_details 'calc w=1/[\s^2^(Fo^2^)+(0.0990P)^2^+0.5544P] where P=(Fo^2^+2Fc^2^)/3'
_refine_ls_weighting_scheme calc
_refine_ls_wR_factor_gt 0.1448
_refine_ls_wR_factor_ref 0.1779
_reflns_number_gt 2341
_reflns_number_total 2665
_reflns_threshold_expression >2\s(I)
_cod_data_source_file ja6b11835_si_004.cif
_cod_data_source_block 4e
_cod_original_sg_symbol_H-M P212121
_cod_database_code 4125708

loop_
_symmetry_equiv_pos_as_xyz
'x, y, z'
'-x+1/2, -y, z+1/2'
'-x, y+1/2, -z+1/2'
'x+1/2, -y+1/2, -z'

loop_
_atom_site_label
_atom_site_type_symbol
_atom_site_fract_x
_atom_site_fract_y
_atom_site_fract_z
_atom_site_U_iso_or_equiv
_atom_site_adp_type
_atom_site_occupancy
_atom_site_symmetry_multiplicity
_atom_site_calc_flag
_atom_site_refinement_flags
F1 F 0.0826(15) 0.6399(4) 0.83328(13) 0.0525(14) Uani 1 1 d .
C001 C -0.375(2) 1.1589(6) 0.8649(2) 0.0325(15) Uani 1 1 d .
H001 H -0.3543 1.2305 0.8770 0.039 Uiso 1 1 calc R
C002 C -0.2535(18) 0.6529(6) 0.9512(2) 0.0295(15) Uani 1 1 d .
H002 H -0.3738 0.7024 0.9707 0.035 Uiso 1 1 calc R
C003 C -0.193(2) 0.8743(6) 0.9031(2) 0.0305(15) Uani 1 1 d .
C004 C -0.320(2) 0.9668(6) 0.8741(2) 0.0289(14) Uani 1 1 d .
C006 C 0.1007(19) 0.5066(6) 0.8926(2) 0.0303(16) Uani 1 1 d .
H006 H 0.2148 0.4567 0.8726 0.036 Uiso 1 1 calc R
C007 C -0.5642(18) 1.0370(6) 0.8015(2) 0.0269(15) Uani 1 1 d .
C008 C -0.177(2) 0.6810(6) 0.9055(2) 0.0300(14) Uani 1 1 d .
C009 C -0.154(2) 0.5522(5) 0.9684(2) 0.0297(13) Uani 1 1 d .
H009 H -0.2062 0.5324 0.9997 0.036 Uiso 1 1 calc R
C010 C -0.4669(19) 0.9517(6) 0.8301(2) 0.0270(14) Uani 1 1 d .
H010 H -0.5017 0.8797 0.8193 0.032 Uiso 1 1 calc R
C011 C -0.5091(19) 1.1415(6) 0.8207(2) 0.0294(14) Uani 1 1 d .
C012 C 0.0228(19) 0.4803(6) 0.9391(2) 0.0282(14) Uani 1 1 d .
C015 C -0.270(2) 1.0699(6) 0.8915(2) 0.0327(18) Uani 1 1 d .
H015 H -0.1650 1.0802 0.9212 0.039 Uiso 1 1 calc R
C016 C -0.722(2) 1.0175(6) 0.7544(2) 0.0342(17) Uani 1 1 d .
H01A H -0.8229 0.9447 0.7534 0.051 Uiso 1 1 calc R
H01B H -0.5433 1.0236 0.7302 0.051 Uiso 1 1 calc R
H01C H -0.9019 1.0717 0.7486 0.051 Uiso 1 1 calc R
C017 C 0.003(2) 0.6093(6) 0.8773(2) 0.0317(16) Uani 1 1 d .
N1 N -0.597(2) 1.2397(5) 0.7927(2) 0.0418(17) Uani 1 1 d .
O1 O -0.747(2) 1.3126(5) 0.8114(2) 0.0556(19) Uani 1 1 d .
O2 O -0.503(2) 1.2395(5) 0.7517(2) 0.0617(19) Uani 1 1 d .
O3 O -0.2901(15) 0.7778(4) 0.88426(16) 0.0363(12) Uani 1 1 d .
O4 O -0.0214(18) 0.8807(5) 0.93772(19) 0.0478(16) Uani 1 1 d .
Br1 Br 0.1625(2) 0.34216(6) 0.96232(3) 0.0380(3) Uani 1 1 d .

loop_
_atom_site_aniso_label
_atom_site_aniso_U_11
_atom_site_aniso_U_22
_atom_site_aniso_U_33
_atom_site_aniso_U_23
_atom_site_aniso_U_13
_atom_site_aniso_U_12
F1 0.085(4) 0.048(3) 0.0246(19) 0.0045(18) 0.003(2) -0.004(3)
C001 0.039(4) 0.022(3) 0.036(3) -0.002(3) 0.004(3) -0.004(4)
C002 0.033(4) 0.020(3) 0.035(3) -0.005(2) 0.001(2) 0.002(3)
C003 0.034(3) 0.029(4) 0.029(3) 0.001(3) -0.004(3) -0.011(3)
C004 0.033(3) 0.030(4) 0.024(3) 0.006(2) 0.001(3) -0.004(4)
C006 0.036(4) 0.025(4) 0.031(3) -0.001(3) 0.001(3) -0.001(3)
C007 0.027(3) 0.030(4) 0.024(3) -0.002(3) 0.000(3) 0.005(3)
C008 0.032(3) 0.027(4) 0.032(3) 0.004(2) -0.008(3) -0.001(3)
C009 0.028(3) 0.027(3) 0.034(3) 0.003(3) -0.003(3) -0.003(3)
C010 0.028(3) 0.026(4) 0.026(3) -0.008(3) -0.003(3) -0.001(3)
C011 0.033(4) 0.023(4) 0.032(3) 0.004(3) 0.002(3) 0.001(3)
C012 0.028(3) 0.026(3) 0.031(3) 0.000(3) -0.003(3) -0.001(3)
C015 0.038(5) 0.030(4) 0.031(3) -0.001(3) -0.006(3) 0.000(3)
C016 0.045(5) 0.027(4) 0.031(3) -0.001(3) -0.006(3) 0.001(3)
C017 0.037(4) 0.028(4) 0.030(3) 0.002(3) -0.004(3) 0.001(3)
N1 0.053(5) 0.033(4) 0.040(3) 0.004(3) 0.006(3) 0.002(3)
O1 0.078(5) 0.031(3) 0.057(3) 0.004(3) 0.006(3) 0.018(3)
O2 0.110(6) 0.041(3) 0.035(3) 0.010(2) 0.008(3) -0.001(4)
O3 0.045(3) 0.027(3) 0.037(2) 0.000(2) -0.012(2) 0.003(3)
O4 0.062(4) 0.041(3) 0.041(3) 0.006(2) -0.026(3) -0.007(3)
Br1 0.0336(4) 0.0287(4) 0.0516(4) 0.0091(3) 0.0005(3) 0.0032(3)

loop_
_atom_type_symbol
_atom_type_description
_atom_type_scat_dispersion_real
_atom_type_scat_dispersion_imag
_atom_type_scat_source
C C 0.0033 0.0016 'International Tables Vol C Tables 4.2.6.8 and 6.1.1.4'
H H 0.0000 0.0000 'International Tables Vol C Tables 4.2.6.8 and 6.1.1.4'
N N 0.0061 0.0033 'International Tables Vol C Tables 4.2.6.8 and 6.1.1.4'
O O 0.0106 0.0060 'International Tables Vol C Tables 4.2.6.8 and 6.1.1.4'
F F 0.0171 0.0103 'International Tables Vol C Tables 4.2.6.8 and 6.1.1.4'
Br Br -0.2901 2.4595 'International Tables Vol C Tables 4.2.6.8 and 6.1.1.4'

loop_
_geom_angle_atom_site_label_1
_geom_angle_atom_site_label_2
_geom_angle_atom_site_label_3
_geom_angle
C011 C001 C015 119.0(6)
C011 C001 H001 120.5
C015 C001 H001 120.5
C008 C002 C009 119.9(6)
C008 C002 H002 120.0
C009 C002 H002 120.0
O4 C003 O3 122.8(7)
O4 C003 C004 126.4(7)
O3 C003 C004 110.8(6)
C015 C004 C010 120.5(6)
C015 C004 C003 117.1(6)
C010 C004 C003 122.3(6)
C017 C006 C012 116.8(7)
C017 C006 H006 121.6
C012 C006 H006 121.6
C010 C007 C011 114.8(6)
C010 C007 C016 121.5(6)
C011 C007 C016 123.8(6)
C002 C008 C017 119.9(7)
C002 C008 O3 123.5(7)
C017 C008 O3 116.4(6)
C002 C009 C012 119.3(6)
C002 C009 H009 120.3
C012 C009 H009 120.3
C007 C010 C004 123.0(6)
C007 C010 H010 118.5
C004 C010 H010 118.5
C001 C011 C007 123.6(6)
C001 C011 N1 116.9(6)
C007 C011 N1 119.6(6)
C009 C012 C006 121.8(7)
C009 C012 Br1 119.8(5)
C006 C012 Br1 118.4(5)
C004 C015 C001 119.1(6)
C004 C015 H015 120.4
C001 C015 H015 120.4
C007 C016 H01A 109.5
C007 C016 H01B 109.5
H01A C016 H01B 109.5
C007 C016 H01C 109.5
H01A C016 H01C 109.5
H01B C016 H01C 109.5
F1 C017 C006 119.1(7)
F1 C017 C008 118.7(6)
C006 C017 C008 122.2(6)
O1 N1 O2 125.0(7)
O1 N1 C011 118.7(6)
O2 N1 C011 116.3(6)
C003 O3 C008 118.9(5)

loop_
_geom_bond_atom_site_label_1
_geom_bond_atom_site_label_2
_geom_bond_distance
F1 C017 1.349(8)
C001 C011 1.383(10)
C001 C015 1.395(10)
C001 H001 0.9500
C002 C008 1.383(9)
C002 C009 1.388(10)
C002 H002 0.9500
C003 O4 1.194(9)
C003 O3 1.358(9)
C003 C004 1.494(10)
C004 C015 1.377(10)
C004 C010 1.393(9)
C006 C017 1.391(10)
C006 C012 1.402(10)
C006 H006 0.9500
C007 C010 1.383(10)
C007 C011 1.416(10)
C007 C016 1.499(9)
C008 C017 1.386(11)
C008 O3 1.409(8)
C009 C012 1.399(10)
C009 H009 0.9500
C010 H010 0.9500
C011 N1 1.491(9)
C012 Br1 1.905(7)
C015 H015 0.9500
C016 H01A 0.9800
C016 H01B 0.9800
C016 H01C 0.9800
N1 O1 1.195(9)
N1 O2 1.228(9)

loop_
_geom_torsion_atom_site_label_1
_geom_torsion_atom_site_label_2
_geom_torsion_atom_site_label_3
_geom_torsion_atom_site_label_4
_geom_torsion
O4 C003 C004 C015 -8.0(13)
O3 C003 C004 C015 173.8(7)
O4 C003 C004 C010 168.6(9)
O3 C003 C004 C010 -9.7(11)
C009 C002 C008 C017 -1.0(11)
C009 C002 C008 O3 175.1(7)
C008 C002 C009 C012 0.0(11)
C011 C007 C010 C004 -1.1(11)
C016 C007 C010 C004 -180.0(7)
C015 C004 C010 C007 1.0(12)
C003 C004 C010 C007 -175.4(7)
C015 C001 C011 C007 3.5(11)
C015 C001 C011 N1 -176.4(7)
C010 C007 C011 C001 -1.1(11)
C016 C007 C011 C001 177.7(7)
C010 C007 C011 N1 178.7(7)
C016 C007 C011 N1 -2.5(11)
C002 C009 C012 C006 -0.6(11)
C002 C009 C012 Br1 179.7(5)
C017 C006 C012 C009 2.0(11)
C017 C006 C012 Br1 -178.3(6)
C010 C004 C015 C001 1.4(12)
C003 C004 C015 C001 178.0(7)
C011 C001 C015 C004 -3.5(11)
C012 C006 C017 F1 177.8(7)
C012 C006 C017 C008 -2.9(12)
C002 C008 C017 F1 -178.2(7)
O3 C008 C017 F1 5.4(11)
C002 C008 C017 C006 2.5(12)
O3 C008 C017 C006 -173.9(7)
C001 C011 N1 O1 -44.4(11)
C007 C011 N1 O1 135.8(8)
C001 C011 N1 O2 134.3(8)
C007 C011 N1 O2 -45.6(11)
O4 C003 O3 C008 -1.7(12)
C004 C003 O3 C008 176.6(7)
C002 C008 O3 C003 60.1(10)
C017 C008 O3 C003 -123.6(8)
